data_7203261
loop_
_publ_author_name
'Barnett, Sarah A.'
'Tocher, Derek A.'
'Vickers, Martin'

_publ_section_title
;
 The solvates of o-acetamidobenzamide
;
_journal_issue 4
_journal_name_full CrystEngComm
_journal_page_first 313
_journal_paper_doi 10.1039/b600288a
_journal_volume 8
_journal_year 2006
_chemical_formula_moiety 'C9.67 H11.33 N2 O2.33'
_chemical_formula_sum 'C9.67 H11.33 N2 O2.33'
_chemical_formula_weight 192.87
_chemical_name_common (C9H10N2O2)6.(C4H8O2)
_chemical_name_systematic
;
o-Acetamidobenzamide 1,4-Dioxane solvate (6/1)
;
_space_group_IT_number 2
_symmetry_cell_setting triclinic
_symmetry_space_group_name_Hall '-P 1'
_symmetry_space_group_name_H-M 'P -1'
_atom_sites_solution_hydrogens 'methyl H found from delta F; others geometrically placed'
_atom_sites_solution_primary direct
_atom_sites_solution_secondary 'difference Fourier synthesis'
_audit_creation_method SHELXL-97
_cell_angle_alpha 73.290(16)
_cell_angle_beta 85.649(18)
_cell_angle_gamma 75.83(2)
_cell_formula_units_Z 12
_cell_length_a 9.746(10)
_cell_length_b 17.664(18)
_cell_length_c 18.548(19)
_cell_measurement_reflns_used 4619
_cell_measurement_temperature 150(2)
_cell_measurement_theta_max 27.898
_cell_measurement_theta_min 2.221
_cell_volume 2965(5)
_computing_cell_refinement 'Bruker SAINT'
_computing_data_collection 'Bruker SMART'
_computing_data_reduction 'Bruker SAINT'
_computing_molecular_graphics 'Bruker SHELXTL'
_computing_publication_material 'Bruker SHELXTL and local programs'
_computing_structure_refinement 'SHELXL-97 (Sheldrick, 1997)'
_computing_structure_solution 'SHELXS-97 (Sheldrick, 1990)'
_diffrn_ambient_temperature 150(2)
_diffrn_measured_fraction_theta_full 0.874
_diffrn_measured_fraction_theta_max 0.714
_diffrn_measurement_device_type 'Bruker SMART APEX diffractometer'
_diffrn_measurement_method '\w rotation with narrow frames'
_diffrn_radiation_monochromator graphite
_diffrn_radiation_source 'fine-focus sealed tube'
_diffrn_radiation_type MoK\a
_diffrn_radiation_wavelength 0.71073
_diffrn_reflns_av_R_equivalents 0.2437
_diffrn_reflns_av_sigmaI/netI 0.2726
_diffrn_reflns_limit_h_max 13
_diffrn_reflns_limit_h_min -12
_diffrn_reflns_limit_k_max 23
_diffrn_reflns_limit_k_min -23
_diffrn_reflns_limit_l_max 23
_diffrn_reflns_limit_l_min -23
_diffrn_reflns_number 23237
_diffrn_reflns_theta_full 26.00
_diffrn_reflns_theta_max 29.49
_diffrn_reflns_theta_min 1.15
_diffrn_standards_decay_% 0
_diffrn_standards_number 0
_exptl_absorpt_coefficient_mu 0.094
_exptl_absorpt_correction_T_max 1.0000
_exptl_absorpt_correction_T_min 0.0587
_exptl_absorpt_correction_type multi-scan
_exptl_absorpt_process_details 'SADABS v2.03'
_exptl_crystal_colour Colourless
_exptl_crystal_density_diffrn 1.296
_exptl_crystal_density_method 'not measured'
_exptl_crystal_description Block
_exptl_crystal_F_000 1224
_exptl_crystal_size_max 0.96
_exptl_crystal_size_mid 0.79
_exptl_crystal_size_min 0.59
_refine_diff_density_max 0.810
_refine_diff_density_min -0.777
_refine_diff_density_rms 0.150
_refine_ls_extinction_method none
_refine_ls_goodness_of_fit_ref 1.127
_refine_ls_hydrogen_treatment 'rigid rotor model for methyls; others riding model'
_refine_ls_matrix_type full
_refine_ls_number_parameters 757
_refine_ls_number_reflns 11789
_refine_ls_number_restraints 0
_refine_ls_restrained_S_all 1.127
_refine_ls_R_factor_all 0.3594
_refine_ls_R_factor_gt 0.2059
_refine_ls_shift/su_max 0.000
_refine_ls_shift/su_mean 0.000
_refine_ls_structure_factor_coef Fsqd
_refine_ls_weighting_details 'calc w=1/[\s^2^(Fo^2^)+(0.2000P)^2^+0.0000P] where P=(Fo^2^+2Fc^2^)/3'
_refine_ls_weighting_scheme calc
_refine_ls_wR_factor_gt 0.3910
_refine_ls_wR_factor_ref 0.4703
_reflns_number_gt 3937
_reflns_number_total 11789
_reflns_threshold_expression I>2\s(I)
_cod_data_source_file b600288a.txt
_cod_data_source_block '[(AABA)6.(Diox)]'
_cod_depositor_comments
;
The following automatic conversions were performed:
'_symmetry_cell_setting' value 'Triclinic' changed to 'triclinic'
according to '/home/saulius/struct/CIF-dictionaries/cif_core.dic'
dictionary named 'cif_core.dic' version 2.4.1 from 2010-06-29.

Automatic conversion script
Id: cif_fix_enum 1527 2010-12-29 10:47:43Z saulius 

The following automatic conversions were performed:

'_atom_sites_solution_primary' value 'direct methods' was changed to
'direct'.

Automatic conversion script
Id: cif_fix_values 6452 2018-10-05 10:23:21Z andrius 
;
_cod_original_sg_symbol_H-M P-1
_cod_database_code 7203261

loop_
_symmetry_equiv_pos_as_xyz
'x, y, z'
'-x, -y, -z'

loop_
_atom_site_label
_atom_site_type_symbol
_atom_site_fract_x
_atom_site_fract_y
_atom_site_fract_z
_atom_site_U_iso_or_equiv
_atom_site_adp_type
_atom_site_occupancy
_atom_site_symmetry_multiplicity
_atom_site_calc_flag
_atom_site_refinement_flags
_atom_site_disorder_assembly
_atom_site_disorder_group
C1 C 0.0490(9) 0.2964(5) 0.1503(3) 0.045(2) Uani 1 1 d . . .
C2 C 0.0370(9) 0.2242(5) 0.2073(3) 0.043(2) Uani 1 1 d . . .
C3 C -0.0362(10) 0.1723(6) 0.1921(3) 0.057(2) Uani 1 1 d . . .
H3A H -0.0435 0.1243 0.2303 0.068 Uiso 1 1 calc R . .
C4 C -0.0996(11) 0.1884(6) 0.1223(3) 0.064(3) Uani 1 1 d . . .
H4A H -0.1491 0.1521 0.1130 0.077 Uiso 1 1 calc R . .
C5 C -0.0882(11) 0.2592(6) 0.0667(3) 0.062(3) Uani 1 1 d . . .
H5A H -0.1299 0.2706 0.0189 0.075 Uiso 1 1 calc R . .
C6 C -0.0184(10) 0.3130(5) 0.0793(3) 0.051(2) Uani 1 1 d . . .
H6A H -0.0145 0.3614 0.0408 0.061 Uiso 1 1 calc R . .
C7 C 0.1127(9) 0.1997(5) 0.2831(3) 0.042(2) Uani 1 1 d . . .
O1 O 0.1751(7) 0.2461(3) 0.2999(2) 0.0522(16) Uani 1 1 d . . .
N1 N 0.1121(7) 0.1264(4) 0.3312(3) 0.0480(18) Uani 1 1 d . . .
H1A H 0.1557 0.1111 0.3746 0.058 Uiso 1 1 calc R . .
H1B H 0.0680 0.0939 0.3192 0.058 Uiso 1 1 calc R . .
C8 C 0.1696(10) 0.4117(5) 0.1154(3) 0.053(2) Uani 1 1 d . . .
C9 C 0.2470(11) 0.4562(5) 0.1498(4) 0.058(3) Uani 1 1 d . . .
H9A H 0.3432 0.4518 0.1290 0.087 Uiso 1 1 calc R . .
H9B H 0.2515 0.4322 0.2045 0.087 Uiso 1 1 calc R . .
H9C H 0.1970 0.5136 0.1384 0.087 Uiso 1 1 calc R . .
O2 O 0.1534(8) 0.4297(4) 0.0466(2) 0.074(2) Uani 1 1 d . . .
N2 N 0.1185(8) 0.3494(4) 0.1649(2) 0.0463(18) Uani 1 1 d . . .
H2A H 0.1327 0.3428 0.2129 0.056 Uiso 1 1 calc R . .
C11 C 0.1013(9) 0.4913(4) 0.7594(3) 0.042(2) Uani 1 1 d . . .
C12 C 0.1746(9) 0.4740(5) 0.8295(3) 0.047(2) Uani 1 1 d . . .
C13 C 0.1697(10) 0.4014(5) 0.8837(3) 0.051(2) Uani 1 1 d . . .
H13A H 0.2155 0.3896 0.9304 0.061 Uiso 1 1 calc R . .
C14 C 0.1013(10) 0.3459(5) 0.8725(3) 0.054(2) Uani 1 1 d . . .
H14A H 0.1010 0.2965 0.9104 0.064 Uiso 1 1 calc R . .
C15 C 0.0319(11) 0.3644(5) 0.8034(3) 0.057(3) Uani 1 1 d . . .
H15A H -0.0177 0.3277 0.7949 0.069 Uiso 1 1 calc R . .
C16 C 0.0352(10) 0.4355(5) 0.7477(3) 0.057(3) Uani 1 1 d . . .
H16A H -0.0088 0.4460 0.7007 0.069 Uiso 1 1 calc R . .
C17 C 0.2546(9) 0.5307(5) 0.8441(3) 0.048(2) Uani 1 1 d . . .
O11 O 0.2941(7) 0.5838(3) 0.7915(2) 0.0564(17) Uani 1 1 d . . .
N11 N 0.2831(8) 0.5223(4) 0.9163(3) 0.058(2) Uani 1 1 d . . .
H11A H 0.3299 0.5544 0.9271 0.070 Uiso 1 1 calc R . .
H11B H 0.2548 0.4848 0.9527 0.070 Uiso 1 1 calc R . .
C18 C 0.0296(10) 0.6022(5) 0.6380(3) 0.046(2) Uani 1 1 d . . .
C19 C 0.0638(10) 0.6804(5) 0.5899(3) 0.051(2) Uani 1 1 d . . .
H19A H 0.0708 0.6801 0.5370 0.076 Uiso 1 1 calc R . .
H19B H 0.1541 0.6852 0.6058 0.076 Uiso 1 1 calc R . .
H19C H -0.0113 0.7267 0.5956 0.076 Uiso 1 1 calc R . .
O12 O -0.0596(7) 0.5743(3) 0.6193(2) 0.0603(18) Uani 1 1 d . . .
N12 N 0.1082(8) 0.5651(4) 0.7041(3) 0.0472(18) Uani 1 1 d . . .
H12A H 0.1697 0.5906 0.7126 0.057 Uiso 1 1 calc R . .
C21 C 0.6523(9) 0.4096(5) 0.5070(3) 0.045(2) Uani 1 1 d . . .
C22 C 0.7444(9) 0.4573(5) 0.5132(3) 0.042(2) Uani 1 1 d . . .
C23 C 0.8352(10) 0.4281(5) 0.5766(3) 0.050(2) Uani 1 1 d . . .
H23A H 0.9023 0.4578 0.5804 0.060 Uiso 1 1 calc R . .
C24 C 0.8293(11) 0.3581(5) 0.6331(4) 0.060(3) Uani 1 1 d . . .
H24A H 0.8926 0.3397 0.6744 0.072 Uiso 1 1 calc R . .
C25 C 0.7308(12) 0.3153(5) 0.6289(4) 0.068(3) Uani 1 1 d . . .
H25A H 0.7232 0.2687 0.6688 0.082 Uiso 1 1 calc R . .
C26 C 0.6414(11) 0.3401(5) 0.5660(3) 0.059(3) Uani 1 1 d . . .
H26A H 0.5740 0.3102 0.5633 0.071 Uiso 1 1 calc R . .
C27 C 0.7475(9) 0.5377(5) 0.4568(3) 0.047(2) Uani 1 1 d . . .
O21 O 0.6911(7) 0.5573(3) 0.3924(2) 0.0592(18) Uani 1 1 d . . .
N21 N 0.8089(8) 0.5875(4) 0.4752(3) 0.058(2) Uani 1 1 d . . .
H21A H 0.8113 0.6347 0.4430 0.069 Uiso 1 1 calc R . .
H21B H 0.8478 0.5738 0.5198 0.069 Uiso 1 1 calc R . .
C28 C 0.5023(10) 0.3877(5) 0.4134(3) 0.047(2) Uani 1 1 d . . .
C29 C 0.4282(10) 0.4316(5) 0.3389(3) 0.054(2) Uani 1 1 d . . .
H29A H 0.3549 0.4046 0.3329 0.082 Uiso 1 1 calc R . .
H29B H 0.4972 0.4305 0.2977 0.082 Uiso 1 1 calc R . .
H29C H 0.3846 0.4881 0.3379 0.082 Uiso 1 1 calc R . .
O22 O 0.5037(8) 0.3164(3) 0.4465(2) 0.0627(19) Uani 1 1 d . . .
N22 N 0.5691(8) 0.4339(4) 0.4404(3) 0.0468(18) Uani 1 1 d . . .
H22A H 0.5595 0.4848 0.4134 0.056 Uiso 1 1 calc R . .
C31 C 0.4448(9) 0.0138(4) 0.6092(3) 0.040(2) Uani 1 1 d . . .
C32 C 0.4320(9) 0.0938(4) 0.5592(3) 0.042(2) Uani 1 1 d . . .
C33 C 0.5049(9) 0.1453(5) 0.5755(3) 0.050(2) Uani 1 1 d . . .
H33A H 0.4944 0.1989 0.5430 0.059 Uiso 1 1 calc R . .
C34 C 0.5932(10) 0.1209(5) 0.6381(3) 0.050(2) Uani 1 1 d . . .
H34A H 0.6406 0.1577 0.6483 0.060 Uiso 1 1 calc R . .
C35 C 0.6104(9) 0.0429(5) 0.6848(3) 0.046(2) Uani 1 1 d . . .
H35A H 0.6725 0.0255 0.7266 0.055 Uiso 1 1 calc R . .
C36 C 0.5388(9) -0.0105(5) 0.6719(3) 0.046(2) Uani 1 1 d . . .
H36A H 0.5519 -0.0639 0.7050 0.055 Uiso 1 1 calc R . .
C37 C 0.3399(9) 0.1246(5) 0.4887(3) 0.043(2) Uani 1 1 d . . .
O31 O 0.2661(6) 0.0813(3) 0.4748(2) 0.0492(15) Uani 1 1 d . . .
N31 N 0.3388(8) 0.1984(4) 0.4417(3) 0.0503(19) Uani 1 1 d . . .
H31A H 0.2863 0.2167 0.4010 0.060 Uiso 1 1 calc R . .
H31B H 0.3907 0.2285 0.4516 0.060 Uiso 1 1 calc R . .
C38 C 0.3566(10) -0.1119(4) 0.6387(3) 0.046(2) Uani 1 1 d . . .
C39 C 0.2637(10) -0.1516(5) 0.6058(3) 0.054(2) Uani 1 1 d . . .
H39A H 0.3184 -0.1769 0.5687 0.081 Uiso 1 1 calc R . .
H39B H 0.1815 -0.1103 0.5813 0.081 Uiso 1 1 calc R . .
H39C H 0.2317 -0.1932 0.6463 0.081 Uiso 1 1 calc R . .
O32 O 0.4181(7) -0.1487(3) 0.7002(2) 0.0604(18) Uani 1 1 d . . .
N32 N 0.3719(7) -0.0375(4) 0.5951(2) 0.0432(17) Uani 1 1 d . . .
H32A H 0.3284 -0.0200 0.5515 0.052 Uiso 1 1 calc R . .
C41 C 0.4586(9) 0.2463(5) 0.0082(3) 0.045(2) Uani 1 1 d . . .
C42 C 0.4672(9) 0.2502(5) 0.0846(3) 0.042(2) Uani 1 1 d . . .
C43 C 0.4046(9) 0.1972(5) 0.1414(3) 0.045(2) Uani 1 1 d . . .
H43A H 0.4090 0.1987 0.1919 0.054 Uiso 1 1 calc R . .
C44 C 0.3364(9) 0.1425(5) 0.1268(3) 0.046(2) Uani 1 1 d . . .
H44A H 0.2954 0.1073 0.1665 0.055 Uiso 1 1 calc R . .
C45 C 0.3298(10) 0.1409(5) 0.0518(3) 0.054(2) Uani 1 1 d . . .
H45A H 0.2838 0.1040 0.0407 0.065 Uiso 1 1 calc R . .
C46 C 0.3888(10) 0.1919(5) -0.0056(3) 0.052(2) Uani 1 1 d . . .
H46A H 0.3819 0.1901 -0.0558 0.062 Uiso 1 1 calc R . .
C47 C 0.5379(9) 0.3089(5) 0.1030(3) 0.045(2) Uani 1 1 d . . .
O41 O 0.5566(7) 0.3701(3) 0.0532(2) 0.0531(17) Uani 1 1 d . . .
N41 N 0.5739(8) 0.2953(4) 0.1745(2) 0.052(2) Uani 1 1 d . . .
H41A H 0.6116 0.3300 0.1873 0.062 Uiso 1 1 calc R . .
H41B H 0.5597 0.2517 0.2088 0.062 Uiso 1 1 calc R . .
C48 C 0.5331(9) 0.3066(5) -0.1252(3) 0.047(2) Uani 1 1 d . . .
C49 C 0.5932(12) 0.3757(6) -0.1711(3) 0.067(3) Uani 1 1 d . . .
H49A H 0.6826 0.3544 -0.1942 0.100 Uiso 1 1 calc R . .
H49B H 0.6103 0.4074 -0.1385 0.100 Uiso 1 1 calc R . .
H49C H 0.5261 0.4107 -0.2106 0.100 Uiso 1 1 calc R . .
O42 O 0.4982(7) 0.2590(3) -0.1536(2) 0.0541(16) Uani 1 1 d . . .
N42 N 0.5165(8) 0.3017(4) -0.0495(2) 0.055(2) Uani 1 1 d . . .
H42A H 0.5462 0.3383 -0.0352 0.066 Uiso 1 1 calc R . .
C51 C 0.7920(9) 0.9103(5) 0.2671(3) 0.042(2) Uani 1 1 d . . .
C52 C 0.7259(9) 0.8539(5) 0.2525(3) 0.043(2) Uani 1 1 d . . .
C53 C 0.6410(10) 0.8801(5) 0.1869(3) 0.053(2) Uani 1 1 d . . .
H53A H 0.5951 0.8430 0.1761 0.064 Uiso 1 1 calc R . .
C54 C 0.6223(10) 0.9574(5) 0.1381(3) 0.057(3) Uani 1 1 d . . .
H54A H 0.5666 0.9722 0.0941 0.069 Uiso 1 1 calc R . .
C55 C 0.6849(10) 1.0126(5) 0.1536(3) 0.050(2) Uani 1 1 d . . .
H55A H 0.6700 1.0665 0.1213 0.060 Uiso 1 1 calc R . .
C56 C 0.7716(9) 0.9891(5) 0.2179(3) 0.050(2) Uani 1 1 d . . .
H56A H 0.8165 1.0271 0.2278 0.060 Uiso 1 1 calc R . .
C57 C 0.7373(9) 0.7699(5) 0.3047(3) 0.043(2) Uani 1 1 d . . .
O51 O 0.8143(7) 0.7435(3) 0.3633(2) 0.0627(19) Uani 1 1 d . . .
N51 N 0.6660(8) 0.7206(4) 0.2903(3) 0.0493(18) Uani 1 1 d . . .
H51A H 0.6729 0.6714 0.3208 0.059 Uiso 1 1 calc R . .
H51B H 0.6119 0.7372 0.2502 0.059 Uiso 1 1 calc R . .
C58 C 0.9601(10) 0.9255(5) 0.3563(3) 0.047(2) Uani 1 1 d . . .
C59 C 1.0361(10) 0.8781(5) 0.4304(3) 0.053(2) Uani 1 1 d . . .
H59A H 1.1106 0.9039 0.4373 0.080 Uiso 1 1 calc R . .
H59B H 1.0785 0.8221 0.4293 0.080 Uiso 1 1 calc R . .
H59C H 0.9682 0.8779 0.4721 0.080 Uiso 1 1 calc R . .
O52 O 0.9716(7) 0.9959(4) 0.3224(3) 0.0617(18) Uani 1 1 d . . .
N52 N 0.8804(8) 0.8851(4) 0.3320(3) 0.0488(19) Uani 1 1 d . . .
H52A H 0.8833 0.8354 0.3605 0.059 Uiso 1 1 calc R . .
O1S O 0.8446(11) 0.0329(6) 0.9453(5) 0.054(2) Uiso 0.60 1 d P A 1
C2S C 0.8094(19) 0.0404(11) 0.8853(8) 0.059(4) Uiso 0.60 1 d P A 1
C3S C 0.852(2) 0.1018(11) 0.8196(8) 0.059(4) Uiso 0.60 1 d P A 1
O4S O 0.8695(15) 0.1820(9) 0.8430(7) 0.084(4) Uiso 0.60 1 d P A 1
C5S C 0.967(2) 0.1430(11) 0.9090(9) 0.072(4) Uiso 0.60 1 d P A 1
C6S C 0.8944(17) 0.0921(10) 0.9711(7) 0.052(3) Uiso 0.60 1 d P A 1
O11S O 0.852(2) 0.1897(12) 0.8899(10) 0.076(5) Uiso 0.40 1 d P B 2
C12S C 0.931(3) 0.1491(17) 0.8372(12) 0.060(6) Uiso 0.40 1 d P B 2
C13S C 0.799(3) 0.1310(14) 0.8192(10) 0.043(5) Uiso 0.40 1 d P B 2
O14S O 0.740(2) 0.0772(12) 0.8812(8) 0.067(4) Uiso 0.40 1 d P B 2
C15S C 0.747(3) 0.0718(14) 0.9414(10) 0.053(5) Uiso 0.40 1 d P B 2
C16S C 0.817(2) 0.1288(13) 0.9610(9) 0.043(4) Uiso 0.40 1 d P B 2

loop_
_atom_site_aniso_label
_atom_site_aniso_U_11
_atom_site_aniso_U_22
_atom_site_aniso_U_33
_atom_site_aniso_U_23
_atom_site_aniso_U_13
_atom_site_aniso_U_12
C1 0.082(6) 0.038(5) 0.018(2) -0.007(3) -0.003(3) -0.022(4)
C2 0.073(6) 0.049(5) 0.015(2) -0.009(3) -0.007(3) -0.024(4)
C3 0.091(7) 0.067(6) 0.021(3) -0.010(3) -0.005(3) -0.037(5)
C4 0.106(8) 0.077(7) 0.026(3) -0.008(4) -0.014(4) -0.058(6)
C5 0.099(7) 0.076(7) 0.021(3) -0.008(4) -0.011(3) -0.041(6)
C6 0.093(7) 0.046(5) 0.019(3) -0.004(3) -0.010(3) -0.028(5)
C7 0.082(6) 0.041(5) 0.014(2) -0.009(3) -0.003(3) -0.030(4)
O1 0.101(5) 0.052(4) 0.0197(18) -0.007(2) -0.008(2) -0.047(3)
N1 0.083(5) 0.046(4) 0.024(2) -0.003(3) -0.010(3) -0.036(4)
C8 0.096(7) 0.041(5) 0.024(3) -0.005(3) -0.006(3) -0.024(5)
C9 0.103(8) 0.044(5) 0.036(3) -0.009(3) -0.007(4) -0.035(5)
O2 0.135(6) 0.074(5) 0.023(2) 0.002(2) -0.008(3) -0.062(4)
N2 0.094(5) 0.039(4) 0.016(2) -0.006(2) -0.004(3) -0.037(4)
C11 0.081(6) 0.034(4) 0.022(3) -0.008(3) -0.006(3) -0.030(4)
C12 0.085(6) 0.046(5) 0.019(2) -0.011(3) -0.005(3) -0.031(5)
C13 0.093(7) 0.040(5) 0.026(3) -0.004(3) -0.017(3) -0.028(5)
C14 0.101(7) 0.042(5) 0.029(3) -0.006(3) -0.008(4) -0.039(5)
C15 0.112(8) 0.040(5) 0.033(3) -0.008(3) -0.019(4) -0.040(5)
C16 0.101(8) 0.056(6) 0.027(3) -0.009(3) -0.017(4) -0.040(5)
C17 0.086(6) 0.047(5) 0.017(2) -0.008(3) -0.008(3) -0.028(5)
O11 0.105(5) 0.056(4) 0.0219(19) -0.007(2) -0.007(2) -0.047(4)
N11 0.118(6) 0.054(5) 0.018(2) 0.000(3) -0.012(3) -0.056(5)
C18 0.089(7) 0.038(5) 0.020(2) -0.007(3) -0.003(3) -0.030(5)
C19 0.092(7) 0.049(5) 0.024(3) -0.009(3) 0.001(3) -0.041(5)
O12 0.106(5) 0.054(4) 0.039(2) -0.005(2) -0.025(3) -0.053(4)
N12 0.083(5) 0.044(4) 0.023(2) -0.009(3) -0.011(3) -0.029(4)
C21 0.086(6) 0.035(4) 0.022(3) -0.010(3) -0.007(3) -0.024(4)
C22 0.074(6) 0.035(4) 0.023(3) -0.010(3) -0.005(3) -0.020(4)
C23 0.088(7) 0.040(5) 0.035(3) -0.010(3) -0.015(3) -0.034(5)
C24 0.101(8) 0.052(6) 0.038(3) -0.008(4) -0.029(4) -0.031(6)
C25 0.146(10) 0.044(5) 0.032(3) 0.004(3) -0.024(4) -0.066(6)
C26 0.110(8) 0.053(6) 0.027(3) -0.006(3) -0.012(4) -0.048(5)
C27 0.081(6) 0.047(5) 0.020(3) -0.004(3) -0.003(3) -0.032(5)
O21 0.114(5) 0.050(4) 0.026(2) -0.004(2) -0.016(3) -0.045(4)
N21 0.110(6) 0.048(4) 0.027(2) -0.002(3) -0.013(3) -0.048(4)
C28 0.083(6) 0.042(5) 0.021(3) -0.004(3) -0.002(3) -0.029(5)
C29 0.086(7) 0.056(6) 0.027(3) -0.006(3) -0.009(3) -0.032(5)
O22 0.126(6) 0.043(4) 0.032(2) 0.000(2) -0.017(3) -0.051(4)
N22 0.088(5) 0.031(4) 0.026(2) -0.002(2) -0.014(3) -0.025(4)
C31 0.075(6) 0.040(5) 0.016(2) -0.008(3) 0.001(3) -0.033(4)
C32 0.078(6) 0.038(4) 0.011(2) -0.006(3) -0.006(3) -0.016(4)
C33 0.088(7) 0.049(5) 0.020(2) -0.005(3) -0.007(3) -0.037(5)
C34 0.088(7) 0.049(5) 0.024(3) -0.005(3) -0.010(3) -0.041(5)
C35 0.079(6) 0.047(5) 0.023(3) -0.009(3) -0.009(3) -0.033(5)
C36 0.086(6) 0.038(5) 0.021(3) 0.000(3) -0.010(3) -0.036(4)
C37 0.080(6) 0.044(5) 0.010(2) -0.006(3) -0.002(3) -0.026(4)
O31 0.091(4) 0.044(3) 0.0220(18) -0.003(2) -0.013(2) -0.037(3)
N31 0.093(6) 0.038(4) 0.023(2) 0.003(2) -0.021(3) -0.029(4)
C38 0.093(7) 0.030(4) 0.021(2) -0.005(3) 0.000(3) -0.028(4)
C39 0.091(7) 0.049(5) 0.031(3) -0.009(3) -0.006(4) -0.034(5)
O32 0.123(5) 0.041(3) 0.027(2) 0.003(2) -0.020(3) -0.046(4)
N32 0.086(5) 0.036(4) 0.018(2) -0.002(2) -0.009(2) -0.036(4)
C41 0.081(6) 0.043(5) 0.016(2) -0.005(3) -0.009(3) -0.025(4)
C42 0.076(6) 0.039(5) 0.016(2) -0.003(3) -0.011(3) -0.025(4)
C43 0.080(6) 0.036(5) 0.022(3) -0.006(3) -0.009(3) -0.020(4)
C44 0.080(6) 0.038(5) 0.024(3) -0.001(3) -0.005(3) -0.028(4)
C45 0.096(7) 0.051(5) 0.033(3) -0.011(3) -0.014(4) -0.046(5)
C46 0.094(7) 0.049(5) 0.019(3) -0.005(3) -0.007(3) -0.030(5)
C47 0.083(6) 0.038(5) 0.015(2) -0.004(3) -0.007(3) -0.020(4)
O41 0.107(5) 0.043(3) 0.0216(19) -0.002(2) -0.014(2) -0.047(3)
N41 0.104(6) 0.050(4) 0.019(2) -0.005(2) -0.008(3) -0.052(4)
C48 0.084(6) 0.043(5) 0.020(2) -0.002(3) -0.009(3) -0.031(5)
C49 0.132(9) 0.058(6) 0.026(3) -0.011(3) 0.007(4) -0.052(6)
O42 0.105(5) 0.048(3) 0.0265(19) -0.013(2) -0.011(2) -0.042(3)
N42 0.113(6) 0.054(4) 0.017(2) -0.009(3) -0.007(3) -0.053(4)
C51 0.066(5) 0.045(5) 0.020(2) -0.007(3) -0.005(3) -0.023(4)
C52 0.075(6) 0.043(5) 0.018(2) -0.006(3) -0.007(3) -0.026(4)
C53 0.093(7) 0.048(5) 0.025(3) -0.005(3) -0.014(3) -0.030(5)
C54 0.094(7) 0.057(6) 0.026(3) 0.000(3) -0.019(4) -0.036(5)
C55 0.088(7) 0.037(5) 0.028(3) 0.001(3) -0.013(3) -0.029(5)
C56 0.080(6) 0.049(5) 0.030(3) -0.010(3) -0.010(3) -0.031(5)
C57 0.075(6) 0.038(5) 0.024(3) -0.006(3) -0.008(3) -0.027(4)
O51 0.112(5) 0.046(4) 0.037(2) 0.006(2) -0.029(3) -0.043(4)
N51 0.083(5) 0.047(4) 0.027(2) -0.006(3) -0.013(3) -0.035(4)
C58 0.077(6) 0.045(5) 0.029(3) -0.013(3) -0.004(3) -0.029(5)
C59 0.085(7) 0.055(6) 0.029(3) -0.011(3) -0.010(3) -0.030(5)
O52 0.111(5) 0.044(4) 0.044(3) -0.004(3) -0.021(3) -0.049(4)
N52 0.090(5) 0.043(4) 0.024(2) -0.009(3) -0.011(3) -0.033(4)

loop_
_atom_type_symbol
_atom_type_description
_atom_type_scat_dispersion_real
_atom_type_scat_dispersion_imag
_atom_type_scat_source
C C 0.0033 0.0016 'International Tables Vol C Tables 4.2.6.8 and 6.1.1.4'
H H 0.0000 0.0000 'International Tables Vol C Tables 4.2.6.8 and 6.1.1.4'
O O 0.0106 0.0060 'International Tables Vol C Tables 4.2.6.8 and 6.1.1.4'
N N 0.0061 0.0033 'International Tables Vol C Tables 4.2.6.8 and 6.1.1.4'

loop_
_geom_angle_atom_site_label_1
_geom_angle_atom_site_label_2
_geom_angle_atom_site_label_3
_geom_angle
_geom_angle_site_symmetry_1
_geom_angle_site_symmetry_3
_geom_angle_publ_flag
N2 C1 C2 120.1(5) . . ?
N2 C1 C6 121.8(7) . . ?
C2 C1 C6 118.0(7) . . ?
C3 C2 C1 119.4(5) . . ?
C3 C2 C7 119.3(7) . . ?
C1 C2 C7 121.2(7) . . ?
C2 C3 C4 122.1(8) . . ?
C2 C3 H3A 118.9 . . ?
C4 C3 H3A 118.9 . . ?
C5 C4 C3 118.4(8) . . ?
C5 C4 H4A 120.8 . . ?
C3 C4 H4A 120.8 . . ?
C6 C5 C4 121.7(6) . . ?
C6 C5 H5A 119.2 . . ?
C4 C5 H5A 119.2 . . ?
C5 C6 C1 120.4(7) . . ?
C5 C6 H6A 119.8 . . ?
C1 C6 H6A 119.8 . . ?
O1 C7 N1 120.2(5) . . ?
O1 C7 C2 121.1(6) . . ?
N1 C7 C2 118.7(6) . . ?
C7 N1 H1A 120.0 . . ?
C7 N1 H1B 120.0 . . ?
H1A N1 H1B 120.0 . . ?
O2 C8 N2 122.2(7) . . ?
O2 C8 C9 121.4(8) . . ?
N2 C8 C9 116.3(5) . . ?
C8 C9 H9A 109.5 . . ?
C8 C9 H9B 109.5 . . ?
H9A C9 H9B 109.5 . . ?
C8 C9 H9C 109.5 . . ?
H9A C9 H9C 109.5 . . ?
H9B C9 H9C 109.5 . . ?
C1 N2 C8 129.7(5) . . ?
C1 N2 H2A 115.2 . . ?
C8 N2 H2A 115.2 . . ?
C16 C11 N12 123.2(5) . . ?
C16 C11 C12 119.8(7) . . ?
N12 C11 C12 116.9(6) . . ?
C13 C12 C11 117.3(7) . . ?
C13 C12 C17 120.4(5) . . ?
C11 C12 C17 122.3(7) . . ?
C14 C13 C12 122.9(5) . . ?
C14 C13 H13A 118.5 . . ?
C12 C13 H13A 118.5 . . ?
C13 C14 C15 118.2(7) . . ?
C13 C14 H14A 120.9 . . ?
C15 C14 H14A 120.9 . . ?
C16 C15 C14 120.7(7) . . ?
C16 C15 H15A 119.6 . . ?
C14 C15 H15A 119.6 . . ?
C11 C16 C15 120.9(5) . . ?
C11 C16 H16A 119.5 . . ?
C15 C16 H16A 119.5 . . ?
O11 C17 N11 120.9(7) . . ?
O11 C17 C12 121.7(5) . . ?
N11 C17 C12 117.4(7) . . ?
C17 N11 H11A 120.0 . . ?
C17 N11 H11B 120.0 . . ?
H11A N11 H11B 120.0 . . ?
O12 C18 N12 123.3(7) . . ?
O12 C18 C19 121.4(6) . . ?
N12 C18 C19 115.3(7) . . ?
C18 C19 H19A 109.5 . . ?
C18 C19 H19B 109.5 . . ?
H19A C19 H19B 109.5 . . ?
C18 C19 H19C 109.5 . . ?
H19A C19 H19C 109.5 . . ?
H19B C19 H19C 109.5 . . ?
C18 N12 C11 128.1(7) . . ?
C18 N12 H12A 115.9 . . ?
C11 N12 H12A 115.9 . . ?
C22 C21 C26 120.2(6) . . ?
C22 C21 N22 118.4(7) . . ?
C26 C21 N22 121.3(7) . . ?
C21 C22 C23 117.5(7) . . ?
C21 C22 C27 122.7(6) . . ?
C23 C22 C27 119.8(7) . . ?
C24 C23 C22 122.4(8) . . ?
C24 C23 H23A 118.8 . . ?
C22 C23 H23A 118.8 . . ?
C25 C24 C23 119.4(6) . . ?
C25 C24 H24A 120.3 . . ?
C23 C24 H24A 120.3 . . ?
C24 C25 C26 120.5(7) . . ?
C24 C25 H25A 119.7 . . ?
C26 C25 H25A 119.7 . . ?
C21 C26 C25 119.8(8) . . ?
C21 C26 H26A 120.1 . . ?
C25 C26 H26A 120.1 . . ?
O21 C27 N21 120.2(7) . . ?
O21 C27 C22 120.9(7) . . ?
N21 C27 C22 118.9(5) . . ?
C27 N21 H21A 120.0 . . ?
C27 N21 H21B 120.0 . . ?
H21A N21 H21B 120.0 . . ?
O22 C28 N22 122.9(6) . . ?
O22 C28 C29 122.7(7) . . ?
N22 C28 C29 114.4(7) . . ?
C28 C29 H29A 109.5 . . ?
C28 C29 H29B 109.5 . . ?
H29A C29 H29B 109.5 . . ?
C28 C29 H29C 109.5 . . ?
H29A C29 H29C 109.5 . . ?
H29B C29 H29C 109.5 . . ?
C28 N22 C21 128.0(6) . . ?
C28 N22 H22A 116.0 . . ?
C21 N22 H22A 116.0 . . ?
N32 C31 C32 120.0(5) . . ?
N32 C31 C36 122.2(6) . . ?
C32 C31 C36 117.8(6) . . ?
C33 C32 C31 118.8(5) . . ?
C33 C32 C37 119.0(7) . . ?
C31 C32 C37 122.1(7) . . ?
C32 C33 C34 122.2(7) . . ?
C32 C33 H33A 118.9 . . ?
C34 C33 H33A 118.9 . . ?
C35 C34 C33 119.2(7) . . ?
C35 C34 H34A 120.4 . . ?
C33 C34 H34A 120.4 . . ?
C34 C35 C36 121.0(6) . . ?
C34 C35 H35A 119.5 . . ?
C36 C35 H35A 119.5 . . ?
C35 C36 C31 120.8(7) . . ?
C35 C36 H36A 119.6 . . ?
C31 C36 H36A 119.6 . . ?
O31 C37 N31 120.3(5) . . ?
O31 C37 C32 120.5(6) . . ?
N31 C37 C32 119.2(7) . . ?
C37 N31 H31A 120.0 . . ?
C37 N31 H31B 120.0 . . ?
H31A N31 H31B 120.0 . . ?
O32 C38 N32 124.1(7) . . ?
O32 C38 C39 120.2(7) . . ?
N32 C38 C39 115.6(5) . . ?
C38 C39 H39A 109.5 . . ?
C38 C39 H39B 109.5 . . ?
H39A C39 H39B 109.5 . . ?
C38 C39 H39C 109.5 . . ?
H39A C39 H39C 109.5 . . ?
H39B C39 H39C 109.5 . . ?
C38 N32 C31 129.7(5) . . ?
C38 N32 H32A 115.2 . . ?
C31 N32 H32A 115.2 . . ?
C46 C41 N42 123.1(5) . . ?
C46 C41 C42 119.4(7) . . ?
N42 C41 C42 117.4(6) . . ?
C43 C42 C41 117.1(7) . . ?
C43 C42 C47 120.9(5) . . ?
C41 C42 C47 122.0(7) . . ?
C44 C43 C42 122.9(5) . . ?
C44 C43 H43A 118.6 . . ?
C42 C43 H43A 118.6 . . ?
C43 C44 C45 118.2(7) . . ?
C43 C44 H44A 120.9 . . ?
C45 C44 H44A 120.9 . . ?
C46 C45 C44 120.9(7) . . ?
C46 C45 H45A 119.6 . . ?
C44 C45 H45A 119.6 . . ?
C45 C46 C41 121.5(5) . . ?
C45 C46 H46A 119.2 . . ?
C41 C46 H46A 119.2 . . ?
O41 C47 N41 121.5(7) . . ?
O41 C47 C42 120.4(5) . . ?
N41 C47 C42 118.0(6) . . ?
C47 N41 H41A 120.0 . . ?
C47 N41 H41B 120.0 . . ?
H41A N41 H41B 120.0 . . ?
O42 C48 N42 122.9(7) . . ?
O42 C48 C49 122.2(5) . . ?
N42 C48 C49 114.9(6) . . ?
C48 C49 H49A 109.5 . . ?
C48 C49 H49B 109.5 . . ?
H49A C49 H49B 109.5 . . ?
C48 C49 H49C 109.5 . . ?
H49A C49 H49C 109.5 . . ?
H49B C49 H49C 109.5 . . ?
C48 N42 C41 129.3(6) . . ?
C48 N42 H42A 115.3 . . ?
C41 N42 H42A 115.3 . . ?
C56 C51 C52 119.8(5) . . ?
C56 C51 N52 121.6(7) . . ?
C52 C51 N52 118.5(7) . . ?
C51 C52 C53 117.3(7) . . ?
C51 C52 C57 122.7(5) . . ?
C53 C52 C57 120.0(7) . . ?
C54 C53 C52 122.8(7) . . ?
C54 C53 H53A 118.6 . . ?
C52 C53 H53A 118.6 . . ?
C55 C54 C53 119.5(6) . . ?
C55 C54 H54A 120.3 . . ?
C53 C54 H54A 120.3 . . ?
C54 C55 C56 119.8(7) . . ?
C54 C55 H55A 120.1 . . ?
C56 C55 H55A 120.1 . . ?
C51 C56 C55 120.8(7) . . ?
C51 C56 H56A 119.6 . . ?
C55 C56 H56A 119.6 . . ?
O51 C57 N51 118.0(7) . . ?
O51 C57 C52 122.0(7) . . ?
N51 C57 C52 120.1(5) . . ?
C57 N51 H51A 120.0 . . ?
C57 N51 H51B 120.0 . . ?
H51A N51 H51B 120.0 . . ?
O52 C58 N52 124.1(6) . . ?
O52 C58 C59 121.7(7) . . ?
N52 C58 C59 114.3(7) . . ?
C58 C59 H59A 109.5 . . ?
C58 C59 H59B 109.5 . . ?
H59A C59 H59B 109.5 . . ?
C58 C59 H59C 109.5 . . ?
H59A C59 H59C 109.5 . . ?
H59B C59 H59C 109.5 . . ?
C58 N52 C51 130.2(7) . . ?
C58 N52 H52A 114.9 . . ?
C51 N52 H52A 114.9 . . ?
C2S O1S C6S 126.6(14) . . ?
O1S C2S C3S 121.1(16) . . ?
C2S C3S O4S 111.7(11) . . ?
C5S O4S C3S 101.2(12) . . ?
C6S C5S O4S 109.2(15) . . ?
O1S C6S C5S 111.1(10) . . ?
C12S O11S C16S 111.1(18) . . ?
O11S C12S C13S 89.2(19) . . ?
O14S C13S C12S 114.5(16) . . ?
C15S O14S C13S 127(2) . . ?
O14S C15S C16S 117(2) . . ?
C15S C16S O11S 110.0(13) . . ?

loop_
_geom_bond_atom_site_label_1
_geom_bond_atom_site_label_2
_geom_bond_distance
_geom_bond_site_symmetry_2
_geom_bond_publ_flag
C1 N2 1.378(10) . ?
C1 C2 1.427(10) . ?
C1 C6 1.438(8) . ?
C2 C3 1.389(11) . ?
C2 C7 1.535(7) . ?
C3 C4 1.401(8) . ?
C3 H3A 0.9500 . ?
C4 C5 1.396(12) . ?
C4 H4A 0.9500 . ?
C5 C6 1.374(12) . ?
C5 H5A 0.9500 . ?
C6 H6A 0.9500 . ?
C7 O1 1.249(9) . ?
C7 N1 1.344(9) . ?
N1 H1A 0.8800 . ?
N1 H1B 0.8800 . ?
C8 O2 1.236(7) . ?
C8 N2 1.385(11) . ?
C8 C9 1.497(11) . ?
C9 H9A 0.9800 . ?
C9 H9B 0.9800 . ?
C9 H9C 0.9800 . ?
N2 H2A 0.8800 . ?
C11 C16 1.373(11) . ?
C11 N12 1.421(9) . ?
C11 C12 1.449(7) . ?
C12 C13 1.392(11) . ?
C12 C17 1.502(11) . ?
C13 C14 1.381(11) . ?
C13 H13A 0.9500 . ?
C14 C15 1.412(8) . ?
C14 H14A 0.9500 . ?
C15 C16 1.384(11) . ?
C15 H15A 0.9500 . ?
C16 H16A 0.9500 . ?
C17 O11 1.254(9) . ?
C17 N11 1.348(6) . ?
N11 H11A 0.8800 . ?
N11 H11B 0.8800 . ?
C18 O12 1.213(9) . ?
C18 N12 1.399(8) . ?
C18 C19 1.513(11) . ?
C19 H19A 0.9800 . ?
C19 H19B 0.9800 . ?
C19 H19C 0.9800 . ?
N12 H12A 0.8800 . ?
C21 C22 1.405(11) . ?
C21 C26 1.409(11) . ?
C21 N22 1.429(7) . ?
C22 C23 1.421(9) . ?
C22 C27 1.508(10) . ?
C23 C24 1.382(11) . ?
C23 H23A 0.9500 . ?
C24 C25 1.378(13) . ?
C24 H24A 0.9500 . ?
C25 C26 1.410(9) . ?
C25 H25A 0.9500 . ?
C26 H26A 0.9500 . ?
C27 O21 1.272(7) . ?
C27 N21 1.308(10) . ?
N21 H21A 0.8800 . ?
N21 H21B 0.8800 . ?
C28 O22 1.229(9) . ?
C28 N22 1.374(10) . ?
C28 C29 1.513(9) . ?
C29 H29A 0.9800 . ?
C29 H29B 0.9800 . ?
C29 H29C 0.9800 . ?
N22 H22A 0.8800 . ?
C31 N32 1.370(9) . ?
C31 C32 1.432(10) . ?
C31 C36 1.435(8) . ?
C32 C33 1.389(11) . ?
C32 C37 1.530(8) . ?
C33 C34 1.399(8) . ?
C33 H33A 0.9500 . ?
C34 C35 1.379(11) . ?
C34 H34A 0.9500 . ?
C35 C36 1.382(11) . ?
C35 H35A 0.9500 . ?
C36 H36A 0.9500 . ?
C37 O31 1.256(9) . ?
C37 N31 1.342(9) . ?
N31 H31A 0.8800 . ?
N31 H31B 0.8800 . ?
C38 O32 1.254(7) . ?
C38 N32 1.366(9) . ?
C38 C39 1.526(10) . ?
C39 H39A 0.9800 . ?
C39 H39B 0.9800 . ?
C39 H39C 0.9800 . ?
N32 H32A 0.8800 . ?
C41 C46 1.392(11) . ?
C41 N42 1.414(10) . ?
C41 C42 1.447(7) . ?
C42 C43 1.405(11) . ?
C42 C47 1.502(11) . ?
C43 C44 1.392(11) . ?
C43 H43A 0.9500 . ?
C44 C45 1.407(8) . ?
C44 H44A 0.9500 . ?
C45 C46 1.373(12) . ?
C45 H45A 0.9500 . ?
C46 H46A 0.9500 . ?
C47 O41 1.245(9) . ?
C47 N41 1.337(6) . ?
N41 H41A 0.8800 . ?
N41 H41B 0.8800 . ?
C48 O42 1.234(8) . ?
C48 N42 1.381(7) . ?
C48 C49 1.494(12) . ?
C49 H49A 0.9800 . ?
C49 H49B 0.9800 . ?
C49 H49C 0.9800 . ?
N42 H42A 0.8800 . ?
C51 C56 1.403(11) . ?
C51 C52 1.407(11) . ?
C51 N52 1.432(7) . ?
C52 C53 1.423(8) . ?
C52 C57 1.503(10) . ?
C53 C54 1.381(11) . ?
C53 H53A 0.9500 . ?
C54 C55 1.373(11) . ?
C54 H54A 0.9500 . ?
C55 C56 1.415(8) . ?
C55 H55A 0.9500 . ?
C56 H56A 0.9500 . ?
C57 O51 1.273(7) . ?
C57 N51 1.331(9) . ?
N51 H51A 0.8800 . ?
N51 H51B 0.8800 . ?
C58 O52 1.250(10) . ?
C58 N52 1.352(10) . ?
C58 C59 1.526(9) . ?
C59 H59A 0.9800 . ?
C59 H59B 0.9800 . ?
C59 H59C 0.9800 . ?
N52 H52A 0.8800 . ?
O1S C2S 1.152(14) . ?
O1S C6S 1.459(17) . ?
C2S C3S 1.49(2) . ?
C3S O4S 1.65(2) . ?
O4S C5S 1.500(19) . ?
C5S C6S 1.49(2) . ?
O11S C12S 1.44(3) . ?
O11S C16S 1.52(3) . ?
C12S C13S 1.48(3) . ?
C13S O14S 1.45(3) . ?
O14S C15S 1.10(2) . ?
C15S C16S 1.48(3) . ?

loop_
_geom_hbond_atom_site_label_D
_geom_hbond_atom_site_label_H
_geom_hbond_atom_site_label_A
_geom_hbond_distance_DH
_geom_hbond_distance_HA
_geom_hbond_distance_DA
_geom_hbond_angle_DHA
_geom_hbond_site_symmetry_A
N1 H1A O31 0.88 2.09 2.964(7) 176.1 .
N1 H1B O52 0.88 2.15 3.002(9) 163.9 1_445
C3 H3A O52 0.95 2.39 3.336(11) 172.0 1_445
N11 H11A O41 0.88 2.05 2.929(8) 177.0 2_666
N11 H11B O2 0.88 2.05 2.896(9) 161.7 1_556
C13 H13A O2 0.95 2.45 3.188(8) 134.8 1_556
N21 H21A O51 0.88 2.06 2.944(9) 177.2 .
N21 H21B O12 0.88 2.12 2.975(7) 164.6 1_655
C23 H23A O12 0.95 2.48 3.308(9) 145.2 1_655
N31 H31A O1 0.88 2.10 2.979(7) 172.3 .
N31 H31B O22 0.88 2.09 2.951(9) 165.4 .
C33 H33A O22 0.95 2.34 3.270(10) 167.4 .
N41 H41A O11 0.88 2.10 2.976(8) 175.3 2_666
N41 H41B O32 0.88 2.07 2.929(8) 163.8 2_656
C43 H43A O32 0.95 2.53 3.309(7) 139.6 2_656
N51 H51A O21 0.88 2.04 2.925(9) 179.3 .
N51 H51B O42 0.88 2.13 2.987(7) 163.2 2_665
C53 H53A O42 0.95 2.35 3.300(10) 174.4 2_665
N2 H2A O1 0.88 1.97 2.645(7) 132.9 .
N12 H12A O11 0.88 1.93 2.657(7) 139.1 .
N22 H22A O21 0.88 1.97 2.635(9) 131.5 .
N32 H32A O31 0.88 1.93 2.654(7) 138.3 .
N42 H42A O41 0.88 1.90 2.630(6) 139.6 .
N52 H52A O51 0.88 1.89 2.628(9) 140.3 .

loop_
_geom_torsion_atom_site_label_1
_geom_torsion_atom_site_label_2
_geom_torsion_atom_site_label_3
_geom_torsion_atom_site_label_4
_geom_torsion
_geom_torsion_site_symmetry_1
_geom_torsion_site_symmetry_2
_geom_torsion_site_symmetry_3
_geom_torsion_site_symmetry_4
_geom_torsion_publ_flag
N2 C1 C2 C3 178.6(7) . . . . ?
C6 C1 C2 C3 1.2(12) . . . . ?
N2 C1 C2 C7 -6.0(11) . . . . ?
C6 C1 C2 C7 176.6(7) . . . . ?
C1 C2 C3 C4 -0.2(13) . . . . ?
C7 C2 C3 C4 -175.7(8) . . . . ?
C2 C3 C4 C5 -0.1(14) . . . . ?
C3 C4 C5 C6 -0.7(15) . . . . ?
C4 C5 C6 C1 1.7(14) . . . . ?
N2 C1 C6 C5 -179.3(8) . . . . ?
C2 C1 C6 C5 -1.9(12) . . . . ?
C3 C2 C7 O1 -177.3(7) . . . . ?
C1 C2 C7 O1 7.3(11) . . . . ?
C3 C2 C7 N1 3.4(11) . . . . ?
C1 C2 C7 N1 -172.0(7) . . . . ?
C2 C1 N2 C8 164.1(8) . . . . ?
C6 C1 N2 C8 -18.5(13) . . . . ?
O2 C8 N2 C1 2.3(15) . . . . ?
C9 C8 N2 C1 -177.2(8) . . . . ?
C16 C11 C12 C13 -2.3(12) . . . . ?
N12 C11 C12 C13 -179.3(7) . . . . ?
C16 C11 C12 C17 177.0(8) . . . . ?
N12 C11 C12 C17 0.0(12) . . . . ?
C11 C12 C13 C14 1.3(13) . . . . ?
C17 C12 C13 C14 -178.0(8) . . . . ?
C12 C13 C14 C15 -0.9(14) . . . . ?
C13 C14 C15 C16 1.4(14) . . . . ?
N12 C11 C16 C15 179.8(8) . . . . ?
C12 C11 C16 C15 3.0(14) . . . . ?
C14 C15 C16 C11 -2.6(15) . . . . ?
C13 C12 C17 O11 160.2(8) . . . . ?
C11 C12 C17 O11 -19.1(13) . . . . ?
C13 C12 C17 N11 -19.7(12) . . . . ?
C11 C12 C17 N11 161.0(8) . . . . ?
O12 C18 N12 C11 0.6(12) . . . . ?
C19 C18 N12 C11 -179.0(7) . . . . ?
C16 C11 N12 C18 14.5(13) . . . . ?
C12 C11 N12 C18 -168.6(7) . . . . ?
C26 C21 C22 C23 6.6(11) . . . . ?
N22 C21 C22 C23 -174.5(6) . . . . ?
C26 C21 C22 C27 -172.1(7) . . . . ?
N22 C21 C22 C27 6.8(11) . . . . ?
C21 C22 C23 C24 -3.8(12) . . . . ?
C27 C22 C23 C24 174.9(7) . . . . ?
C22 C23 C24 C25 -1.1(14) . . . . ?
C23 C24 C25 C26 3.1(15) . . . . ?
C22 C21 C26 C25 -4.7(13) . . . . ?
N22 C21 C26 C25 176.4(8) . . . . ?
C24 C25 C26 C21 -0.3(14) . . . . ?
C21 C22 C27 O21 -16.4(12) . . . . ?
C23 C22 C27 O21 164.9(8) . . . . ?
C21 C22 C27 N21 163.4(7) . . . . ?
C23 C22 C27 N21 -15.3(12) . . . . ?
O22 C28 N22 C21 2.0(13) . . . . ?
C29 C28 N22 C21 -177.3(7) . . . . ?
C22 C21 N22 C28 161.5(8) . . . . ?
C26 C21 N22 C28 -19.6(12) . . . . ?
N32 C31 C32 C33 178.8(7) . . . . ?
C36 C31 C32 C33 -3.2(10) . . . . ?
N32 C31 C32 C37 -0.8(11) . . . . ?
C36 C31 C32 C37 177.3(6) . . . . ?
C31 C32 C33 C34 1.6(12) . . . . ?
C37 C32 C33 C34 -178.8(7) . . . . ?
C32 C33 C34 C35 0.9(12) . . . . ?
C33 C34 C35 C36 -1.9(12) . . . . ?
C34 C35 C36 C31 0.3(12) . . . . ?
N32 C31 C36 C35 -179.7(7) . . . . ?
C32 C31 C36 C35 2.2(11) . . . . ?
C33 C32 C37 O31 -175.7(7) . . . . ?
C31 C32 C37 O31 3.9(11) . . . . ?
C33 C32 C37 N31 4.3(11) . . . . ?
C31 C32 C37 N31 -176.1(7) . . . . ?
O32 C38 N32 C31 -4.7(13) . . . . ?
C39 C38 N32 C31 178.5(7) . . . . ?
C32 C31 N32 C38 -172.2(7) . . . . ?
C36 C31 N32 C38 9.8(12) . . . . ?
C46 C41 C42 C43 0.7(12) . . . . ?
N42 C41 C42 C43 177.6(7) . . . . ?
C46 C41 C42 C47 -178.5(7) . . . . ?
N42 C41 C42 C47 -1.6(12) . . . . ?
C41 C42 C43 C44 -0.1(12) . . . . ?
C47 C42 C43 C44 179.2(7) . . . . ?
C42 C43 C44 C45 -0.3(12) . . . . ?
C43 C44 C45 C46 -0.1(13) . . . . ?
C44 C45 C46 C41 0.8(14) . . . . ?
N42 C41 C46 C45 -177.8(8) . . . . ?
C42 C41 C46 C45 -1.1(13) . . . . ?
C43 C42 C47 O41 -159.3(8) . . . . ?
C41 C42 C47 O41 19.9(12) . . . . ?
C43 C42 C47 N41 17.7(12) . . . . ?
C41 C42 C47 N41 -163.1(8) . . . . ?
O42 C48 N42 C41 -0.9(14) . . . . ?
C49 C48 N42 C41 177.4(8) . . . . ?
C46 C41 N42 C48 -9.3(14) . . . . ?
C42 C41 N42 C48 174.0(8) . . . . ?
C56 C51 C52 C53 0.5(11) . . . . ?
N52 C51 C52 C53 -178.8(7) . . . . ?
C56 C51 C52 C57 -177.0(7) . . . . ?
N52 C51 C52 C57 3.8(11) . . . . ?
C51 C52 C53 C54 0.2(12) . . . . ?
C57 C52 C53 C54 177.7(8) . . . . ?
C52 C53 C54 C55 -1.6(14) . . . . ?
C53 C54 C55 C56 2.1(13) . . . . ?
C52 C51 C56 C55 0.1(12) . . . . ?
N52 C51 C56 C55 179.4(7) . . . . ?
C54 C55 C56 C51 -1.5(12) . . . . ?
C51 C52 C57 O51 -4.0(12) . . . . ?
C53 C52 C57 O51 178.6(7) . . . . ?
C51 C52 C57 N51 176.2(7) . . . . ?
C53 C52 C57 N51 -1.2(11) . . . . ?
O52 C58 N52 C51 -1.6(14) . . . . ?
C59 C58 N52 C51 178.0(7) . . . . ?
C56 C51 N52 C58 -2.8(12) . . . . ?
C52 C51 N52 C58 176.5(8) . . . . ?
C6S O1S C2S C3S 19(3) . . . . ?
O1S C2S C3S O4S -31(2) . . . . ?
C2S C3S O4S C5S 52.1(18) . . . . ?
C3S O4S C5S C6S -64.2(15) . . . . ?
C2S O1S C6S C5S -30(2) . . . . ?
O4S C5S C6S O1S 55.2(17) . . . . ?
C16S O11S C12S C13S 75(2) . . . . ?
O11S C12S C13S O14S -65(2) . . . . ?
C12S C13S O14S C15S 31(4) . . . . ?
C13S O14S C15S C16S 4(4) . . . . ?
O14S C15S C16S O11S 6(3) . . . . ?
C12S O11S C16S C15S -53(2) . . . . ?
